data_7110068
loop_
_publ_author_name
'Samantha J. Carrington'
'Indranil Chakraborty'
'Pradip K. Mascharak'

_publ_section_title
;
 Rapid CO release from a Mn(I) carbonyl complex derived from azopyridine
 upon exposure to visible light and its phototoxicity toward malignant
 cells
;
_journal_name_full Chem.Commun.
_journal_page_first 11254
_journal_paper_doi 10.1039/c3cc46558f
_journal_volume 49
_journal_year 2013
_chemical_formula_sum 'C32 H24 Cl Mn N3 O7 P'
_chemical_formula_weight 683.90
_chemical_name_systematic
; 
 ? 
;
_space_group_IT_number 14
_symmetry_cell_setting monoclinic
_symmetry_space_group_name_Hall '-P 2yn'
_symmetry_space_group_name_H-M 'P 1 21/n 1'
_atom_sites_solution_hydrogens geom
_atom_sites_solution_primary direct
_atom_sites_solution_secondary difmap
_audit_creation_method SHELXL-97
_cell_angle_alpha 90.00
_cell_angle_beta 90.670(9)
_cell_angle_gamma 90.00
_cell_formula_units_Z 4
_cell_length_a 11.090(4)
_cell_length_b 12.173(4)
_cell_length_c 22.935(8)
_cell_measurement_temperature 296(2)
_cell_volume 3096.0(19)
_computing_cell_refinement 'SAINT (Bruker, 2012)'
_computing_data_collection 'Apex2 (Bruker, 2012)'
_computing_data_reduction 'SAINT (Bruker, 2012)'
_computing_molecular_graphics 'SHELXL97 (Sheldrick, 2008)'
_computing_publication_material 'SHELXL97 (Sheldrick, 2008)'
_computing_structure_refinement 'SHELXL-97 (Sheldrick, 2008)'
_computing_structure_solution 'SHELXS-97 (Sheldrick, 2008)'
_diffrn_ambient_temperature 296(2)
_diffrn_measured_fraction_theta_full 0.862
_diffrn_measured_fraction_theta_max 0.862
_diffrn_measurement_device_type 'Bruker ApexII'
_diffrn_measurement_method \w
_diffrn_radiation_monochromator graphite
_diffrn_radiation_source 'fine-focus sealed tube'
_diffrn_radiation_type MoK\a
_diffrn_radiation_wavelength 0.71073
_diffrn_reflns_av_R_equivalents 0.1476
_diffrn_reflns_av_sigmaI/netI 0.3230
_diffrn_reflns_limit_h_max 14
_diffrn_reflns_limit_h_min -14
_diffrn_reflns_limit_k_max 15
_diffrn_reflns_limit_k_min -15
_diffrn_reflns_limit_l_max 29
_diffrn_reflns_limit_l_min -29
_diffrn_reflns_number 26098
_diffrn_reflns_theta_full 27.90
_diffrn_reflns_theta_max 27.90
_diffrn_reflns_theta_min 1.89
_exptl_absorpt_coefficient_mu 0.617
_exptl_absorpt_correction_T_max 0.7456
_exptl_absorpt_correction_T_min 0.5802
_exptl_absorpt_correction_type multi-scan
_exptl_absorpt_process_details SADABS
_exptl_crystal_colour red
_exptl_crystal_density_diffrn 1.467
_exptl_crystal_density_method 'not measured'
_exptl_crystal_description plate
_exptl_crystal_F_000 1400
_exptl_crystal_size_max 0.20
_exptl_crystal_size_mid 0.15
_exptl_crystal_size_min 0.08
_refine_diff_density_max 0.697
_refine_diff_density_min -0.919
_refine_diff_density_rms 0.142
_refine_ls_extinction_method none
_refine_ls_goodness_of_fit_ref 0.984
_refine_ls_hydrogen_treatment constr
_refine_ls_matrix_type full
_refine_ls_number_parameters 406
_refine_ls_number_reflns 6382
_refine_ls_number_restraints 0
_refine_ls_restrained_S_all 0.984
_refine_ls_R_factor_all 0.1963
_refine_ls_R_factor_gt 0.0970
_refine_ls_shift/su_max 0.000
_refine_ls_shift/su_mean 0.000
_refine_ls_structure_factor_coef Fsqd
_refine_ls_weighting_details 'calc w=1/[\s^2^(Fo^2^)+(0.0845P)^2^+0.0000P] where P=(Fo^2^+2Fc^2^)/3'
_refine_ls_weighting_scheme calc
_refine_ls_wR_factor_gt 0.2281
_refine_ls_wR_factor_ref 0.3401
_reflns_number_gt 2857
_reflns_number_total 6382
_reflns_threshold_expression >2sigma(I)
_cod_data_source_file c3cc46558f.txt
_cod_data_source_block xsc1267b
_cod_original_cell_volume 3095.9(18)
_cod_original_sg_symbol_H-M P2(1)/n
_cod_database_code 7110068

loop_
_symmetry_equiv_pos_as_xyz
'x, y, z'
'-x+1/2, y+1/2, -z+1/2'
'-x, -y, -z'
'x-1/2, -y-1/2, z-1/2'

loop_
_atom_site_label
_atom_site_type_symbol
_atom_site_fract_x
_atom_site_fract_y
_atom_site_fract_z
_atom_site_U_iso_or_equiv
_atom_site_adp_type
_atom_site_occupancy
_atom_site_symmetry_multiplicity
_atom_site_calc_flag
_atom_site_refinement_flags
Mn Mn 0.18361(10) 0.30982(7) 0.06418(5) 0.0354(4) Uani 1 1 d .
P P 0.33583(16) 0.27254(13) 0.13572(9) 0.0348(5) Uani 1 1 d .
Cl1 Cl 0.61802(18) 0.27861(16) 0.32951(10) 0.0515(6) Uani 1 1 d .
O1 O 0.0030(6) 0.3750(5) -0.0244(3) 0.068(2) Uani 1 1 d .
O2 O 0.2653(7) 0.5409(5) 0.0566(4) 0.076(2) Uani 1 1 d .
O3 O 0.3650(6) 0.2479(5) -0.0263(3) 0.0575(16) Uani 1 1 d .
N1 N 0.0576(5) 0.3471(5) 0.1258(3) 0.0354(13) Uani 1 1 d .
N2 N 0.0284(6) 0.1570(5) 0.1224(4) 0.053(2) Uani 1 1 d .
N3 N 0.1055(6) 0.1627(5) 0.0817(4) 0.0470(19) Uani 1 1 d .
C1 C 0.0735(7) 0.3464(6) 0.0081(4) 0.052(2) Uani 1 1 d .
C3 C 0.2937(7) 0.2686(5) 0.0077(4) 0.0397(17) Uani 1 1 d .
C4 C 0.0223(8) 0.4464(6) 0.1456(4) 0.050(2) Uani 1 1 d .
H4 H 0.0603 0.5087 0.1311 0.060 Uiso 1 1 calc R
C5 C -0.0673(9) 0.4599(7) 0.1861(5) 0.063(3) Uani 1 1 d .
H5 H -0.0894 0.5297 0.1986 0.076 Uiso 1 1 calc R
C6 C -0.1237(9) 0.3675(8) 0.2078(5) 0.068(3) Uani 1 1 d .
H6 H -0.1839 0.3749 0.2355 0.081 Uiso 1 1 calc R
C7 C -0.0916(8) 0.2664(8) 0.1890(5) 0.059(2) Uani 1 1 d .
H7 H -0.1282 0.2033 0.2032 0.071 Uiso 1 1 calc R
C8 C -0.0008(7) 0.2606(6) 0.1471(4) 0.047(2) Uani 1 1 d .
C9 C 0.1284(7) 0.0589(6) 0.0549(4) 0.047(2) Uani 1 1 d .
C10 C 0.1273(7) -0.0358(6) 0.0905(4) 0.048(2) Uani 1 1 d .
H10 H 0.1110 -0.0324 0.1301 0.057 Uiso 1 1 calc R
C11 C 0.1528(9) -0.1358(6) 0.0620(5) 0.057(2) Uani 1 1 d .
H11 H 0.1535 -0.2007 0.0834 0.069 Uiso 1 1 calc R
C12 C 0.1765(10) -0.1396(7) 0.0034(6) 0.079(4) Uani 1 1 d .
H12 H 0.1952 -0.2063 -0.0141 0.094 Uiso 1 1 calc R
C13 C 0.1727(8) -0.0458(7) -0.0290(5) 0.057(2) Uani 1 1 d .
H13 H 0.1864 -0.0502 -0.0689 0.069 Uiso 1 1 calc R
C14 C 0.1492(7) 0.0549(6) -0.0048(4) 0.056(3) Uani 1 1 d .
H14 H 0.1473 0.1183 -0.0275 0.067 Uiso 1 1 calc R
C15 C 0.4507(7) 0.3793(5) 0.1401(4) 0.0394(17) Uani 1 1 d .
C16 C 0.4927(8) 0.4224(6) 0.1927(4) 0.054(2) Uani 1 1 d .
H16 H 0.4615 0.3996 0.2282 0.064 Uiso 1 1 calc R
C17 C 0.5830(8) 0.5007(7) 0.1901(5) 0.058(2) Uani 1 1 d .
H17 H 0.6119 0.5304 0.2249 0.070 Uiso 1 1 calc R
C18 C 0.6323(9) 0.5370(8) 0.1387(6) 0.079(4) Uani 1 1 d .
H18 H 0.6882 0.5940 0.1391 0.095 Uiso 1 1 calc R
C19 C 0.5990(11) 0.4894(11) 0.0877(6) 0.104(5) Uani 1 1 d .
H19 H 0.6374 0.5074 0.0531 0.124 Uiso 1 1 calc R
C20 C 0.5056(9) 0.4127(8) 0.0883(5) 0.067(3) Uani 1 1 d .
H20 H 0.4790 0.3826 0.0531 0.080 Uiso 1 1 calc R
C21 C 0.4313(6) 0.1500(5) 0.1293(3) 0.0366(16) Uani 1 1 d .
C22 C 0.5260(7) 0.1375(6) 0.1688(4) 0.0432(18) Uani 1 1 d .
H22 H 0.5389 0.1896 0.1979 0.052 Uiso 1 1 calc R
C23 C 0.6008(7) 0.0477(6) 0.1647(4) 0.049(2) Uani 1 1 d .
H23 H 0.6634 0.0396 0.1917 0.059 Uiso 1 1 calc R
C24 C 0.5858(8) -0.0294(7) 0.1224(4) 0.054(2) Uani 1 1 d .
H24 H 0.6374 -0.0895 0.1206 0.065 Uiso 1 1 calc R
C25 C 0.4937(7) -0.0177(6) 0.0825(4) 0.0467(19) Uani 1 1 d .
H25 H 0.4831 -0.0692 0.0530 0.056 Uiso 1 1 calc R
C26 C 0.4159(7) 0.0721(5) 0.0864(3) 0.0390(16) Uani 1 1 d .
H26 H 0.3528 0.0794 0.0597 0.047 Uiso 1 1 calc R
C27 C 0.2689(6) 0.2646(5) 0.2082(3) 0.0360(16) Uani 1 1 d .
C28 C 0.2230(8) 0.3589(6) 0.2347(4) 0.054(3) Uani 1 1 d .
H28 H 0.2317 0.4264 0.2163 0.065 Uiso 1 1 calc R
C29 C 0.1647(9) 0.3542(7) 0.2881(4) 0.057(2) Uani 1 1 d .
H29 H 0.1362 0.4182 0.3052 0.068 Uiso 1 1 calc R
C30 C 0.1494(10) 0.2547(8) 0.3153(5) 0.068(3) Uani 1 1 d .
H30 H 0.1103 0.2508 0.3508 0.082 Uiso 1 1 calc R
C31 C 0.1916(10) 0.1630(7) 0.2899(5) 0.070(3) Uani 1 1 d .
H31 H 0.1795 0.0958 0.3082 0.085 Uiso 1 1 calc R
C32 C 0.2540(9) 0.1653(6) 0.2361(4) 0.053(2) Uani 1 1 d .
H32 H 0.2842 0.1009 0.2200 0.064 Uiso 1 1 calc R
C2 C 0.2366(7) 0.4492(6) 0.0611(4) 0.0450(19) Uani 1 1 d .
O5 O 0.6883(7) 0.2218(6) 0.2871(4) 0.074(2) Uani 1 1 d .
O7 O 0.6338(9) 0.3934(6) 0.3228(5) 0.100(3) Uani 1 1 d .
O6 O 0.4966(6) 0.2516(8) 0.3212(5) 0.099(3) Uani 1 1 d .
O4 O 0.6557(9) 0.2482(7) 0.3860(4) 0.100(3) Uani 1 1 d .

loop_
_atom_site_aniso_label
_atom_site_aniso_U_11
_atom_site_aniso_U_22
_atom_site_aniso_U_33
_atom_site_aniso_U_23
_atom_site_aniso_U_13
_atom_site_aniso_U_12
Mn 0.0360(6) 0.0266(5) 0.0433(7) 0.0028(4) -0.0098(5) -0.0003(4)
P 0.0355(9) 0.0242(7) 0.0446(11) 0.0016(7) -0.0111(8) -0.0021(6)
Cl1 0.0501(11) 0.0466(10) 0.0574(14) -0.0030(9) -0.0182(10) 0.0005(8)
O1 0.075(4) 0.065(4) 0.063(4) 0.007(3) -0.033(4) 0.016(3)
O2 0.084(5) 0.034(3) 0.110(6) 0.011(3) -0.020(4) -0.012(3)
O3 0.062(4) 0.054(3) 0.057(4) -0.001(3) -0.010(3) -0.002(3)
N1 0.034(3) 0.035(3) 0.037(3) 0.000(2) -0.005(3) 0.005(2)
N2 0.037(4) 0.040(3) 0.082(6) 0.005(3) -0.018(4) -0.004(3)
N3 0.034(3) 0.032(3) 0.074(5) 0.001(3) -0.024(4) -0.001(2)
C1 0.050(5) 0.036(3) 0.072(6) -0.014(4) -0.013(4) 0.006(3)
C3 0.045(4) 0.032(3) 0.042(5) -0.006(3) -0.007(4) -0.001(3)
C4 0.056(5) 0.034(3) 0.060(6) 0.009(3) -0.006(4) 0.013(3)
C5 0.060(5) 0.044(4) 0.086(7) -0.006(4) -0.004(5) 0.015(4)
C6 0.049(5) 0.058(5) 0.096(8) 0.007(5) 0.017(5) 0.008(4)
C7 0.044(5) 0.057(5) 0.077(7) 0.004(5) 0.005(5) -0.005(4)
C8 0.036(4) 0.037(3) 0.067(6) -0.001(4) -0.013(4) 0.002(3)
C9 0.042(4) 0.033(3) 0.066(6) -0.001(3) -0.026(4) -0.003(3)
C10 0.045(4) 0.039(4) 0.059(5) -0.001(3) -0.009(4) -0.002(3)
C11 0.065(6) 0.036(4) 0.071(7) 0.000(4) -0.007(5) 0.002(3)
C12 0.065(6) 0.042(5) 0.128(12) -0.019(6) -0.018(7) -0.004(4)
C13 0.053(5) 0.054(5) 0.064(6) -0.023(4) 0.000(4) -0.009(4)
C14 0.044(4) 0.039(4) 0.083(7) -0.006(4) -0.029(5) -0.011(3)
C15 0.042(4) 0.031(3) 0.045(5) 0.000(3) -0.003(3) -0.002(3)
C16 0.055(5) 0.043(4) 0.062(6) -0.006(4) -0.019(4) -0.005(3)
C17 0.051(5) 0.055(5) 0.069(6) -0.014(5) -0.013(5) -0.006(4)
C18 0.056(6) 0.060(5) 0.121(10) 0.018(6) -0.024(7) -0.025(4)
C19 0.088(8) 0.101(9) 0.121(11) 0.053(8) -0.033(8) -0.061(7)
C20 0.067(6) 0.077(6) 0.056(6) 0.016(5) -0.012(5) -0.030(5)
C21 0.034(3) 0.032(3) 0.044(4) -0.003(3) -0.005(3) 0.001(3)
C22 0.035(4) 0.044(4) 0.051(5) -0.003(3) -0.004(3) 0.003(3)
C23 0.042(4) 0.051(4) 0.054(5) 0.000(4) -0.012(4) 0.010(3)
C24 0.049(5) 0.045(4) 0.069(6) 0.001(4) -0.010(4) 0.012(3)
C25 0.048(4) 0.037(3) 0.055(5) -0.001(3) -0.007(4) 0.004(3)
C26 0.040(4) 0.039(3) 0.038(4) 0.000(3) -0.002(3) -0.001(3)
C27 0.035(3) 0.029(3) 0.044(4) 0.001(3) -0.009(3) -0.002(2)
C28 0.067(5) 0.027(3) 0.069(6) 0.000(3) -0.029(5) 0.001(3)
C29 0.077(6) 0.042(4) 0.052(6) -0.008(4) -0.010(5) 0.000(4)
C30 0.080(7) 0.060(5) 0.064(6) 0.011(5) -0.007(6) -0.012(5)
C31 0.085(7) 0.035(4) 0.091(8) 0.005(4) 0.001(7) 0.000(4)
C32 0.069(6) 0.031(3) 0.059(6) 0.004(3) 0.001(5) 0.005(3)
C2 0.042(4) 0.040(4) 0.052(5) -0.006(3) -0.004(4) 0.006(3)
O5 0.077(5) 0.069(4) 0.078(5) -0.018(4) 0.003(4) 0.004(3)
O7 0.106(6) 0.045(4) 0.148(8) 0.001(4) -0.023(6) -0.001(4)
O6 0.041(4) 0.126(7) 0.129(8) -0.038(6) -0.019(5) -0.007(4)
O4 0.120(7) 0.108(7) 0.070(5) 0.003(5) -0.041(5) 0.023(5)

loop_
_atom_type_symbol
_atom_type_description
_atom_type_scat_dispersion_real
_atom_type_scat_dispersion_imag
_atom_type_scat_source
P P 0.1023 0.0942 'International Tables Vol C Tables 4.2.6.8 and 6.1.1.4'
Cl Cl 0.1484 0.1585 'International Tables Vol C Tables 4.2.6.8 and 6.1.1.4'
Mn Mn 0.3368 0.7283 'International Tables Vol C Tables 4.2.6.8 and 6.1.1.4'
N N 0.0061 0.0033 'International Tables Vol C Tables 4.2.6.8 and 6.1.1.4'
C C 0.0033 0.0016 'International Tables Vol C Tables 4.2.6.8 and 6.1.1.4'
O O 0.0106 0.0060 'International Tables Vol C Tables 4.2.6.8 and 6.1.1.4'
H H 0.0000 0.0000 'International Tables Vol C Tables 4.2.6.8 and 6.1.1.4'

loop_
_geom_angle_atom_site_label_1
_geom_angle_atom_site_label_2
_geom_angle_atom_site_label_3
_geom_angle
_geom_angle_publ_flag
C2 Mn C1 87.6(3) y
C2 Mn C3 90.6(4) y
C1 Mn C3 90.8(4) y
C2 Mn N3 168.6(4) y
C1 Mn N3 94.1(3) y
C3 Mn N3 100.7(3) y
C2 Mn N1 92.5(3) y
C1 Mn N1 88.6(4) y
C3 Mn N1 176.9(3) y
N3 Mn N1 76.3(3) y
C2 Mn P 88.7(2) y
C1 Mn P 176.1(3) y
C3 Mn P 87.8(2) y
N3 Mn P 89.78(16) y
N1 Mn P 92.87(16) y
C15 P C27 106.2(3) ?
C15 P C21 100.4(3) ?
C27 P C21 105.7(3) ?
C15 P Mn 113.0(2) ?
C27 P Mn 110.1(2) ?
C21 P Mn 120.3(2) ?
O6 Cl1 O4 109.8(7) ?
O6 Cl1 O7 109.7(6) ?
O4 Cl1 O7 108.9(6) ?
O6 Cl1 O5 109.0(5) ?
O4 Cl1 O5 109.9(5) ?
O7 Cl1 O5 109.5(6) ?
C8 N1 C4 116.1(8) ?
C8 N1 Mn 114.6(5) ?
C4 N1 Mn 129.2(6) ?
N3 N2 C8 113.7(7) ?
N2 N3 C9 113.0(7) ?
N2 N3 Mn 118.9(5) ?
C9 N3 Mn 128.0(7) ?
O1 C1 Mn 175.3(8) ?
O3 C3 Mn 176.5(6) ?
N1 C4 C5 123.2(8) ?
C4 C5 C6 118.6(9) ?
C7 C6 C5 120.2(11) ?
C6 C7 C8 117.3(9) ?
N1 C8 C7 124.6(7) ?
N1 C8 N2 116.2(8) ?
C7 C8 N2 119.1(8) ?
C14 C9 C10 122.9(7) ?
C14 C9 N3 119.0(7) ?
C10 C9 N3 118.1(8) ?
C9 C10 C11 115.7(9) ?
C12 C11 C10 121.6(8) ?
C13 C12 C11 120.1(9) ?
C12 C13 C14 122.1(11) ?
C13 C14 C9 117.6(8) ?
C16 C15 C20 118.8(7) ?
C16 C15 P 122.9(7) ?
C20 C15 P 118.1(6) ?
C17 C16 C15 117.2(9) ?
C18 C17 C16 123.5(9) ?
C19 C18 C17 119.7(9) ?
C18 C19 C20 118.2(12) ?
C19 C20 C15 122.2(10) ?
C26 C21 C22 118.5(6) ?
C26 C21 P 123.4(5) ?
C22 C21 P 118.0(5) ?
C23 C22 C21 119.7(7) ?
C24 C23 C22 121.9(7) ?
C23 C24 C25 119.2(7) ?
C24 C25 C26 119.6(7) ?
C21 C26 C25 121.0(6) ?
C32 C27 C28 118.1(9) ?
C32 C27 P 121.3(6) ?
C28 C27 P 120.4(6) ?
C29 C28 C27 121.7(7) ?
C30 C29 C28 119.7(9) ?
C31 C30 C29 119.4(12) ?
C30 C31 C32 122.3(9) ?
C27 C32 C31 118.8(8) ?
O2 C2 Mn 175.7(7) ?

loop_
_geom_bond_atom_site_label_1
_geom_bond_atom_site_label_2
_geom_bond_distance
_geom_bond_publ_flag
Mn C2 1.797(8) y
Mn C1 1.818(8) y
Mn C3 1.859(10) y
Mn N3 2.031(6) y
Mn N1 2.050(7) y
Mn P 2.3839(19) y
P C15 1.822(7) ?
P C27 1.830(9) ?
P C21 1.836(7) ?
Cl1 O6 1.397(7) ?
Cl1 O4 1.406(8) ?
Cl1 O7 1.417(7) ?
Cl1 O5 1.431(8) ?
O1 C1 1.130(9) ?
O2 C2 1.165(9) ?
O3 C3 1.145(11) ?
N1 C8 1.332(10) ?
N1 C4 1.350(9) ?
N2 N3 1.275(11) ?
N2 C8 1.421(10) ?
N3 C9 1.429(10) ?
C4 C5 1.379(14) ?
C5 C6 1.382(14) ?
C6 C7 1.354(14) ?
C7 C8 1.401(14) ?
C9 C14 1.394(14) ?
C9 C10 1.411(11) ?
C10 C11 1.412(12) ?
C11 C12 1.372(17) ?
C12 C13 1.364(14) ?
C13 C14 1.373(11) ?
C15 C16 1.392(11) ?
C15 C20 1.401(13) ?
C16 C17 1.384(12) ?
C17 C18 1.378(16) ?
C18 C19 1.353(18) ?
C19 C20 1.395(13) ?
C21 C26 1.375(10) ?
C21 C22 1.387(9) ?
C22 C23 1.376(10) ?
C23 C24 1.359(12) ?
C24 C25 1.371(10) ?
C25 C26 1.395(10) ?
C27 C32 1.380(10) ?
C27 C28 1.397(11) ?
C28 C29 1.392(14) ?
C29 C30 1.374(13) ?
C30 C31 1.345(15) ?
C31 C32 1.422(15) ?
